data_7007010
loop_
_publ_author_name
'El Fallah, M. Salah'
'Badyine, Fatima'
'Vicente, Ramon'
'Escuer, Albert'
'Solans, Xavier'
'Font-Bardia, Merc\`e'

_publ_section_title
;
 Complementarity and countercomplementarity in polynuclear copper(II)
 complexes with R2NCH2CH(OH)CH2NR2 (R = H, CH3): crystal structures and
 magnetic study.
;
_journal_issue 24
_journal_name_full 'Dalton transactions (Cambridge, England : 2003)'
_journal_page_first 2934
_journal_page_last 2942
_journal_paper_doi 10.1039/b516392g
_journal_year 2006
_chemical_formula_sum 'C26 H44 Cu4 N16 O8'
_chemical_formula_weight 962.93
_chemical_name_systematic
;
?
;
_space_group_IT_number 14
_symmetry_cell_setting monoclinic
_symmetry_space_group_name_Hall '-P 2yn'
_symmetry_space_group_name_H-M 'P 1 21/n 1'
_atom_sites_solution_hydrogens '20 geom and 2 difmap'
_atom_sites_solution_primary direct
_atom_sites_solution_secondary difmap
_audit_creation_method SHELXL-97
_cell_angle_alpha 90.00
_cell_angle_beta 105.19(2)
_cell_angle_gamma 90.00
_cell_formula_units_Z 2
_cell_length_a 8.284(8)
_cell_length_b 21.524(12)
_cell_length_c 11.432(3)
_cell_measurement_reflns_used 25
_cell_measurement_temperature 293(2)
_cell_measurement_theta_max 17
_cell_measurement_theta_min 8
_cell_volume 1967(2)
_computing_structure_refinement 'SHELXL-97 (Sheldrick, 1997)'
_diffrn_ambient_temperature 293(2)
_diffrn_measured_fraction_theta_full 0.997
_diffrn_measured_fraction_theta_max 0.997
_diffrn_measurement_device_type 'four cicle diffractometer'
_diffrn_measurement_method '\w-2\q scan'
_diffrn_radiation_monochromator graphite
_diffrn_radiation_source 'fine-focus sealed tube'
_diffrn_radiation_type MoK\a
_diffrn_radiation_wavelength 0.71073
_diffrn_reflns_av_R_equivalents 0.0248
_diffrn_reflns_av_sigmaI/netI 0.0707
_diffrn_reflns_limit_h_max 11
_diffrn_reflns_limit_h_min -11
_diffrn_reflns_limit_k_max 30
_diffrn_reflns_limit_k_min 0
_diffrn_reflns_limit_l_max 16
_diffrn_reflns_limit_l_min 0
_diffrn_reflns_number 5957
_diffrn_reflns_theta_full 29.97
_diffrn_reflns_theta_max 29.97
_diffrn_reflns_theta_min 2.07
_exptl_absorpt_coefficient_mu 2.198
_exptl_absorpt_correction_T_max 0.803
_exptl_absorpt_correction_T_min 0.768
_exptl_absorpt_correction_type empirical
_exptl_crystal_colour blue
_exptl_crystal_density_diffrn 1.626
_exptl_crystal_density_method 'not measured'
_exptl_crystal_description prisme
_exptl_crystal_F_000 984
_exptl_crystal_size_max 0.2
_exptl_crystal_size_mid 0.1
_exptl_crystal_size_min 0.1
_refine_diff_density_max 0.492
_refine_diff_density_min -0.611
_refine_diff_density_rms 0.096
_refine_ls_extinction_method none
_refine_ls_goodness_of_fit_ref 1.039
_refine_ls_hydrogen_treatment mixed
_refine_ls_matrix_type full
_refine_ls_number_parameters 252
_refine_ls_number_reflns 5708
_refine_ls_number_restraints 0
_refine_ls_restrained_S_all 1.039
_refine_ls_R_factor_all 0.1282
_refine_ls_R_factor_gt 0.0494
_refine_ls_shift/su_max 0.000
_refine_ls_shift/su_mean 0.000
_refine_ls_structure_factor_coef Fsqd
_refine_ls_weighting_details 'calc w=1/[\s^2^(Fo^2^)+(0.0546P)^2^+0.6578P] where P=(Fo^2^+2Fc^2^)/3'
_refine_ls_weighting_scheme calc
_refine_ls_wR_factor_gt 0.1026
_refine_ls_wR_factor_ref 0.1257
_reflns_number_gt 3320
_reflns_number_total 5708
_reflns_threshold_expression >2sigma(I)
_cod_data_source_file b516392g.txt
_cod_data_source_block complex1
_cod_depositor_comments
;
The following automatic conversions were performed:
'_symmetry_cell_setting' value 'Monoclinic' changed to 'monoclinic'
according to '/home/saulius/struct/CIF-dictionaries/cif_core.dic'
dictionary named 'cif_core.dic' version 2.4.1 from 2010-06-29.

Automatic conversion script
Id: cif_fix_enum 1527 2010-12-29 10:47:43Z saulius 
;
_cod_original_sg_symbol_H-M P21/n
_cod_database_code 7007010

loop_
_symmetry_equiv_pos_as_xyz
'x, y, z'
'-x+1/2, y+1/2, -z+1/2'
'-x, -y, -z'
'x-1/2, -y-1/2, z-1/2'

loop_
_atom_site_label
_atom_site_type_symbol
_atom_site_fract_x
_atom_site_fract_y
_atom_site_fract_z
_atom_site_U_iso_or_equiv
_atom_site_adp_type
_atom_site_occupancy
_atom_site_symmetry_multiplicity
_atom_site_calc_flag
_atom_site_refinement_flags
_atom_site_disorder_assembly
_atom_site_disorder_group
Cu1 Cu 0.71885(6) 0.034813(19) 0.38579(4) 0.03562(13) Uani 1 1 d . . .
Cu2 Cu 0.65813(6) 0.195278(19) 0.34760(4) 0.04072(14) Uani 1 1 d . . .
O1 O 0.7210(3) 0.11366(10) 0.3067(2) 0.0378(6) Uani 1 1 d . . .
O2 O 0.6856(4) 0.17425(14) 0.5175(3) 0.0617(8) Uani 1 1 d . . .
O3 O 0.7144(4) 0.07157(12) 0.5431(2) 0.0482(7) Uani 1 1 d . . .
O4 O 0.4444(5) 0.01760(18) 0.3399(4) 0.0554(9) Uani 1 1 d . . .
N1 N 0.6838(4) 0.22032(15) 0.1817(3) 0.0446(8) Uani 1 1 d . . .
N2 N 0.7537(4) -0.00206(14) 0.2297(3) 0.0362(7) Uani 1 1 d . . .
N3 N 0.6438(5) 0.28301(17) 0.3980(4) 0.0637(10) Uani 1 1 d . . .
N4 N 0.5511(5) 0.36769(18) 0.5065(4) 0.0644(10) Uani 1 1 d . . .
N5 N 0.7240(5) 0.45326(19) 0.6119(3) 0.0637(10) Uani 1 1 d . . .
N6 N 0.3743(5) 0.18299(18) 0.2950(4) 0.0624(10) Uani 1 1 d . . .
N7 N 0.1790(5) 0.13576(18) 0.3959(4) 0.0637(11) Uani 1 1 d . . .
N8 N 0.2190(5) 0.04542(15) 0.5273(3) 0.0495(8) Uani 1 1 d . . .
C1 C 0.6585(5) 0.16170(18) 0.1124(4) 0.0463(9) Uani 1 1 d . . .
H1 H 0.6990 0.1662 0.0405 0.056 Uiso 1 1 calc R . .
H1A H 0.5402 0.1518 0.0869 0.056 Uiso 1 1 calc R . .
C2 C 0.7523(5) 0.10995(17) 0.1910(3) 0.0388(8) Uani 1 1 d . . .
H2 H 0.8725 0.1145 0.1992 0.047 Uiso 1 1 calc R . .
C3 C 0.6941(5) 0.04710(17) 0.1370(3) 0.0407(9) Uani 1 1 d . . .
H3 H 0.5729 0.0463 0.1099 0.049 Uiso 1 1 calc R . .
H3A H 0.7378 0.0395 0.0675 0.049 Uiso 1 1 calc R . .
C4 C 0.8554(6) 0.2454(2) 0.1953(5) 0.0649(13) Uani 1 1 d . . .
H4 H 0.8722 0.2531 0.1166 0.078 Uiso 1 1 calc R . .
H4A H 0.9364 0.2157 0.2376 0.078 Uiso 1 1 calc R . .
H4B H 0.8682 0.2835 0.2404 0.078 Uiso 1 1 calc R . .
C5 C 0.5581(6) 0.2667(2) 0.1177(4) 0.0602(12) Uani 1 1 d . . .
H5 H 0.5741 0.3050 0.1624 0.072 Uiso 1 1 calc R . .
H5A H 0.4475 0.2512 0.1115 0.072 Uiso 1 1 calc R . .
H5B H 0.5717 0.2739 0.0380 0.072 Uiso 1 1 calc R . .
C6 C 0.9349(5) -0.0146(2) 0.2474(4) 0.0487(10) Uani 1 1 d . . .
H6 H 0.9693 -0.0473 0.3058 0.058 Uiso 1 1 calc R . .
H6A H 0.9977 0.0223 0.2762 0.058 Uiso 1 1 calc R . .
H6B H 0.9548 -0.0270 0.1717 0.058 Uiso 1 1 calc R . .
C7 C 0.6588(5) -0.05984(18) 0.1892(4) 0.0495(10) Uani 1 1 d . . .
H7 H 0.6759 -0.0726 0.1128 0.059 Uiso 1 1 calc R . .
H7A H 0.5419 -0.0525 0.1801 0.059 Uiso 1 1 calc R . .
H7B H 0.6972 -0.0919 0.2483 0.059 Uiso 1 1 calc R . .
C8 C 0.7052(5) 0.12629(18) 0.5806(3) 0.0378(8) Uani 1 1 d . . .
C9 C 0.7149(6) 0.1348(2) 0.7122(4) 0.0528(10) Uani 1 1 d . . .
H9 H 0.7449 0.1771 0.7351 0.063 Uiso 1 1 calc R . .
H9A H 0.7980 0.1074 0.7596 0.063 Uiso 1 1 calc R . .
H9B H 0.6082 0.1256 0.7262 0.063 Uiso 1 1 calc R . .
C10 C 0.6094(5) 0.3234(2) 0.4526(4) 0.0501(10) Uani 1 1 d . . .
C11 C 0.6496(5) 0.4118(2) 0.5637(3) 0.0460(9) Uani 1 1 d . . .
C12 C 0.2901(5) 0.15894(18) 0.3453(4) 0.0440(9) Uani 1 1 d . . .
C13 C 0.2096(5) 0.08774(18) 0.4657(3) 0.0398(8) Uani 1 1 d . . .
H4O H 0.404(5) 0.025(2) 0.290(4) 0.030(14) Uiso 1 1 d . . .
H4OA H 0.401(6) -0.006(2) 0.374(4) 0.055(15) Uiso 1 1 d . . .

loop_
_atom_site_aniso_label
_atom_site_aniso_U_11
_atom_site_aniso_U_22
_atom_site_aniso_U_33
_atom_site_aniso_U_23
_atom_site_aniso_U_13
_atom_site_aniso_U_12
Cu1 0.0474(3) 0.0281(2) 0.0330(2) 0.00281(17) 0.01337(19) 0.00506(19)
Cu2 0.0516(3) 0.0260(2) 0.0431(3) -0.00048(19) 0.0097(2) -0.00351(19)
O1 0.0528(16) 0.0291(12) 0.0337(13) 0.0023(10) 0.0150(12) 0.0035(11)
O2 0.105(3) 0.0368(15) 0.0407(16) -0.0012(13) 0.0136(16) -0.0022(16)
O3 0.0742(19) 0.0386(15) 0.0342(14) 0.0010(11) 0.0184(13) 0.0074(13)
O4 0.052(2) 0.063(2) 0.053(2) 0.0185(18) 0.0162(18) 0.0003(16)
N1 0.0445(19) 0.0359(17) 0.053(2) 0.0124(15) 0.0128(15) 0.0026(14)
N2 0.0385(17) 0.0344(16) 0.0377(16) -0.0018(13) 0.0131(13) 0.0009(13)
N3 0.088(3) 0.0330(19) 0.067(3) -0.0030(18) 0.015(2) -0.0040(19)
N4 0.059(2) 0.056(2) 0.083(3) -0.016(2) 0.028(2) -0.0051(19)
N5 0.079(3) 0.057(2) 0.053(2) -0.0142(19) 0.013(2) 0.001(2)
N6 0.053(2) 0.050(2) 0.088(3) 0.007(2) 0.024(2) -0.0057(18)
N7 0.066(2) 0.051(2) 0.082(3) 0.032(2) 0.036(2) 0.0246(18)
N8 0.071(2) 0.0369(18) 0.0443(18) 0.0105(14) 0.0219(17) 0.0130(16)
C1 0.054(2) 0.045(2) 0.040(2) 0.0104(17) 0.0118(18) 0.0031(18)
C2 0.042(2) 0.040(2) 0.0364(19) 0.0030(16) 0.0138(16) 0.0002(16)
C3 0.050(2) 0.040(2) 0.0324(18) 0.0003(15) 0.0115(17) 0.0022(16)
C4 0.058(3) 0.046(3) 0.097(4) 0.014(2) 0.031(3) -0.008(2)
C5 0.073(3) 0.046(2) 0.064(3) 0.020(2) 0.021(2) 0.015(2)
C6 0.047(2) 0.048(2) 0.052(2) -0.0005(19) 0.0150(19) 0.0105(18)
C7 0.061(3) 0.039(2) 0.052(2) -0.0118(18) 0.021(2) -0.0086(19)
C8 0.0350(19) 0.044(2) 0.0329(18) -0.0061(16) 0.0059(15) -0.0032(16)
C9 0.062(3) 0.053(3) 0.043(2) -0.0083(19) 0.013(2) -0.001(2)
C10 0.056(3) 0.039(2) 0.052(2) 0.0029(19) 0.009(2) -0.0073(19)
C11 0.056(3) 0.048(2) 0.037(2) 0.0009(18) 0.0163(19) 0.011(2)
C12 0.045(2) 0.0315(19) 0.051(2) 0.0037(17) 0.0059(19) 0.0059(16)
C13 0.045(2) 0.037(2) 0.0382(19) -0.0024(16) 0.0135(16) 0.0081(16)

loop_
_atom_type_symbol
_atom_type_description
_atom_type_scat_dispersion_real
_atom_type_scat_dispersion_imag
_atom_type_scat_source
C C 0.0033 0.0016 'International Tables Vol C Tables 4.2.6.8 and 6.1.1.4'
H H 0.0000 0.0000 'International Tables Vol C Tables 4.2.6.8 and 6.1.1.4'
N N 0.0061 0.0033 'International Tables Vol C Tables 4.2.6.8 and 6.1.1.4'
O O 0.0106 0.0060 'International Tables Vol C Tables 4.2.6.8 and 6.1.1.4'
Cu Cu 0.3201 1.2651 'International Tables Vol C Tables 4.2.6.8 and 6.1.1.4'

loop_
_geom_angle_atom_site_label_1
_geom_angle_atom_site_label_2
_geom_angle_atom_site_label_3
_geom_angle
_geom_angle_site_symmetry_1
_geom_angle_site_symmetry_3
_geom_angle_publ_flag
O1 Cu1 O3 94.56(11) . . ?
O1 Cu1 N8 164.93(13) . 3_656 ?
O3 Cu1 N8 87.54(13) . 3_656 ?
O1 Cu1 N2 84.90(11) . . ?
O3 Cu1 N2 173.17(12) . . ?
N8 Cu1 N2 91.24(13) 3_656 . ?
O1 Cu1 O4 99.83(13) . . ?
O3 Cu1 O4 91.12(14) . . ?
N8 Cu1 O4 95.04(15) 3_656 . ?
N2 Cu1 O4 95.68(14) . . ?
O1 Cu2 O2 93.56(11) . . ?
O1 Cu2 N3 168.10(15) . . ?
O2 Cu2 N3 86.09(15) . . ?
O1 Cu2 N1 85.08(12) . . ?
O2 Cu2 N1 167.61(14) . . ?
N3 Cu2 N1 92.72(15) . . ?
O1 Cu2 N6 98.97(13) . . ?
O2 Cu2 N6 94.50(15) . . ?
N3 Cu2 N6 92.91(16) . . ?
N1 Cu2 N6 97.87(14) . . ?
C2 O1 Cu2 114.0(2) . . ?
C2 O1 Cu1 114.6(2) . . ?
Cu2 O1 Cu1 130.83(13) . . ?
C8 O2 Cu2 137.1(3) . . ?
C8 O3 Cu1 134.4(2) . . ?
Cu1 O4 H4O 117(4) . . ?
Cu1 O4 H4OA 124(3) . . ?
H4O O4 H4OA 116(6) . . ?
C1 N1 C5 109.1(3) . . ?
C1 N1 C4 111.2(3) . . ?
C5 N1 C4 109.5(3) . . ?
C1 N1 Cu2 103.8(2) . . ?
C5 N1 Cu2 113.9(3) . . ?
C4 N1 Cu2 109.2(3) . . ?
C7 N2 C6 108.9(3) . . ?
C7 N2 C3 109.0(3) . . ?
C6 N2 C3 111.2(3) . . ?
C7 N2 Cu1 114.5(2) . . ?
C6 N2 Cu1 108.7(2) . . ?
C3 N2 Cu1 104.5(2) . . ?
C10 N3 Cu2 156.7(4) . . ?
C10 N4 C11 120.7(4) . . ?
C12 N6 Cu2 130.2(4) . . ?
C13 N7 C12 122.2(4) . . ?
C13 N8 Cu1 165.1(3) . 3_656 ?
N1 C1 C2 109.4(3) . . ?
N1 C1 H1 109.8 . . ?
C2 C1 H1 109.8 . . ?
N1 C1 H1A 109.8 . . ?
C2 C1 H1A 109.8 . . ?
H1 C1 H1A 108.2 . . ?
O1 C2 C1 108.8(3) . . ?
O1 C2 C3 108.4(3) . . ?
C1 C2 C3 110.9(3) . . ?
O1 C2 H2 109.6 . . ?
C1 C2 H2 109.6 . . ?
C3 C2 H2 109.6 . . ?
N2 C3 C2 109.6(3) . . ?
N2 C3 H3 109.8 . . ?
C2 C3 H3 109.8 . . ?
N2 C3 H3A 109.8 . . ?
C2 C3 H3A 109.8 . . ?
H3 C3 H3A 108.2 . . ?
N1 C4 H4 109.5 . . ?
N1 C4 H4A 109.5 . . ?
H4 C4 H4A 109.5 . . ?
N1 C4 H4B 109.5 . . ?
H4 C4 H4B 109.5 . . ?
H4A C4 H4B 109.5 . . ?
N1 C5 H5 109.5 . . ?
N1 C5 H5A 109.5 . . ?
H5 C5 H5A 109.5 . . ?
N1 C5 H5B 109.5 . . ?
H5 C5 H5B 109.5 . . ?
H5A C5 H5B 109.5 . . ?
N2 C6 H6 109.5 . . ?
N2 C6 H6A 109.5 . . ?
H6 C6 H6A 109.5 . . ?
N2 C6 H6B 109.5 . . ?
H6 C6 H6B 109.5 . . ?
H6A C6 H6B 109.5 . . ?
N2 C7 H7 109.5 . . ?
N2 C7 H7A 109.5 . . ?
H7 C7 H7A 109.5 . . ?
N2 C7 H7B 109.5 . . ?
H7 C7 H7B 109.5 . . ?
H7A C7 H7B 109.5 . . ?
O2 C8 O3 126.0(3) . . ?
O2 C8 C9 116.4(3) . . ?
O3 C8 C9 117.6(3) . . ?
C8 C9 H9 109.5 . . ?
C8 C9 H9A 109.5 . . ?
H9 C9 H9A 109.5 . . ?
C8 C9 H9B 109.5 . . ?
H9 C9 H9B 109.5 . . ?
H9A C9 H9B 109.5 . . ?
N3 C10 N4 172.7(5) . . ?
N5 C11 N4 174.3(5) . . ?
N6 C12 N7 173.1(4) . . ?
N8 C13 N7 172.7(4) . . ?

loop_
_geom_bond_atom_site_label_1
_geom_bond_atom_site_label_2
_geom_bond_distance
_geom_bond_site_symmetry_2
_geom_bond_publ_flag
Cu1 O1 1.925(2) . ?
Cu1 O3 1.974(2) . ?
Cu1 N8 1.992(3) 3_656 ?
Cu1 N2 2.042(3) . ?
Cu1 O4 2.226(4) . ?
Cu2 O1 1.925(2) . ?
Cu2 O2 1.949(3) . ?
Cu2 N3 1.987(4) . ?
Cu2 N1 2.036(3) . ?
Cu2 N6 2.284(4) . ?
O1 C2 1.415(4) . ?
O2 C8 1.245(5) . ?
O3 C8 1.262(4) . ?
O4 H4O 0.61(4) . ?
O4 H4OA 0.79(5) . ?
N1 C1 1.475(5) . ?
N1 C5 1.489(5) . ?
N1 C4 1.490(5) . ?
N2 C7 1.479(5) . ?
N2 C6 1.486(5) . ?
N2 C3 1.487(5) . ?
N3 C10 1.148(6) . ?
N4 C10 1.296(6) . ?
N4 C11 1.309(6) . ?
N5 C11 1.142(5) . ?
N6 C12 1.138(5) . ?
N7 C13 1.289(5) . ?
N7 C12 1.308(5) . ?
N8 C13 1.142(5) . ?
N8 Cu1 1.992(3) 3_656 ?
C1 C2 1.512(5) . ?
C1 H1 0.9700 . ?
C1 H1A 0.9700 . ?
C2 C3 1.512(5) . ?
C2 H2 0.9800 . ?
C3 H3 0.9700 . ?
C3 H3A 0.9700 . ?
C4 H4 0.9600 . ?
C4 H4A 0.9600 . ?
C4 H4B 0.9600 . ?
C5 H5 0.9600 . ?
C5 H5A 0.9600 . ?
C5 H5B 0.9600 . ?
C6 H6 0.9600 . ?
C6 H6A 0.9600 . ?
C6 H6B 0.9600 . ?
C7 H7 0.9600 . ?
C7 H7A 0.9600 . ?
C7 H7B 0.9600 . ?
C8 C9 1.497(5) . ?
C9 H9 0.9600 . ?
C9 H9A 0.9600 . ?
C9 H9B 0.9600 . ?
